data_1508064
loop_
_publ_author_name
'Shimomura, Satoru'
'Higuchi, Masakazu'
'Matsuda, Ryotaro'
'Yoneda, Ko'
'Hijikata, Yuh'
'Kubota, Yoshiki'
'Mita, Yoshimi'
'Kim, Jungeun'
'Takata, Masaki'
'Kitagawa, Susumu'

_publ_section_title
;
 Selective sorption of oxygen and nitric oxide by an electron-donating
 flexible porous coordination polymer.
;
_journal_issue 8
_journal_name_full 'Nature chemistry'
_journal_page_first 633
_journal_page_last 637
_journal_paper_doi 10.1038/nchem.684
_journal_volume 2
_journal_year 2010
_chemical_formula_moiety 'C42 H26 N10 Zn '
_chemical_formula_sum 'C42 H26 N10 Zn'
_chemical_formula_weight 736.11
_space_group_IT_number 49
_symmetry_cell_setting orthorhombic
_symmetry_Int_Tables_number 49
_symmetry_space_group_name_Hall '-P 2 2c'
_symmetry_space_group_name_H-M 'P c c m'
_cell_angle_alpha 90.0000
_cell_angle_beta 90.0000
_cell_angle_gamma 90.0000
_cell_formula_units_Z 2
_cell_length_a 11.3749(17)
_cell_length_b 12.7239(19)
_cell_length_c 14.801(2)
_cell_measurement_reflns_used 5673
_cell_measurement_temperature 223.1
_cell_measurement_theta_max 27.5
_cell_measurement_theta_min 3.2
_cell_volume 2142.2(5)
_computing_cell_refinement CrystalClear
_computing_data_collection CrystalClear
_computing_data_reduction CrystalStructure
_computing_publication_material 'CrystalStructure 3.8'
_computing_structure_refinement CRYSTALS
_computing_structure_solution 'DIRDIF99 (PATTY)'
_diffrn_ambient_temperature 223.1
_diffrn_detector_area_resol_mean 7.31
_diffrn_measured_fraction_theta_full 0.998
_diffrn_measured_fraction_theta_max 0.998
_diffrn_measurement_device_type 'Rigaku Mercury'
_diffrn_measurement_method \w
_diffrn_radiation_type 'Mo K\a'
_diffrn_radiation_wavelength 0.71070
_diffrn_reflns_av_R_equivalents 0.052
_diffrn_reflns_limit_h_max 14
_diffrn_reflns_limit_h_min -14
_diffrn_reflns_limit_k_max 13
_diffrn_reflns_limit_k_min -16
_diffrn_reflns_limit_l_max 19
_diffrn_reflns_limit_l_min -19
_diffrn_reflns_number 17921
_diffrn_reflns_theta_full 27.48
_diffrn_reflns_theta_max 27.48
_exptl_absorpt_coefficient_mu 0.612
_exptl_absorpt_correction_T_max 0.885
_exptl_absorpt_correction_T_min 0.675
_exptl_absorpt_correction_type multi-scan
_exptl_absorpt_process_details 'Jacobson, R. (1998) Private communication'
_exptl_crystal_colour colorless
_exptl_crystal_density_diffrn 1.141
_exptl_crystal_density_method 'not measured'
_exptl_crystal_description prism
_exptl_crystal_F_000 756.00
_exptl_crystal_size_max 0.20
_exptl_crystal_size_mid 0.20
_exptl_crystal_size_min 0.20
_refine_diff_density_max 2.04
_refine_diff_density_min -0.40
_refine_ls_extinction_method none
_refine_ls_goodness_of_fit_ref 0.894
_refine_ls_hydrogen_treatment refall
_refine_ls_number_parameters 146
_refine_ls_number_reflns 1587
_refine_ls_R_factor_gt 0.0672
_refine_ls_shift/su_max 0.0000
_refine_ls_structure_factor_coef F
_refine_ls_weighting_details
;
    Chebychev polynomial with 3 parameters (Carruthers & Watkin, 1979)
    21.7129    -2.1702    19.4327
;
_refine_ls_weighting_scheme calc
_refine_ls_wR_factor_ref 0.0678
_reflns_number_gt 1587
_reflns_number_total 2561
_reflns_threshold_expression F^2^>2.0\s(F^2^)
_cod_data_source_file nchem.684-s4.cif
_cod_data_source_block '__Zn_TCNQ2_bpy_pxylene__b'
_cod_original_cell_volume 2142.2(6)
_cod_original_formula_sum 'C42 H26 N10 Zn '
_cod_database_code 1508064

loop_
_symmetry_equiv_pos_site_id
_symmetry_equiv_pos_as_xyz
1 +X,+Y,+Z
2 -X,+Y,1/2+Z
3 +X,-Y,1/2+Z
4 -X,-Y,+Z
5 -X,-Y,-Z
6 +X,-Y,1/2-Z
7 -X,+Y,1/2-Z
8 +X,+Y,-Z

loop_
_atom_site_label
_atom_site_type_symbol
_atom_site_fract_x
_atom_site_fract_y
_atom_site_fract_z
_atom_site_U_iso_or_equiv
_atom_site_adp_type
_atom_site_occupancy
_atom_site_symmetry_multiplicity
_atom_site_calc_flag
_atom_site_refinement_flags
Zn(1) Zn 0.0000 0.0000 0.2500 0.02527(15) Uani 1.00 4 d S
N(1) N -0.4040(3) 0.6383(2) 0.1428(3) 0.0806(13) Uani 1.00 1 d .
N(2) N -0.0019(2) 0.11900(17) 0.14706(15) 0.0351(5) Uani 1.00 1 d .
N(4) N 0.1886(2) 0.0000 0.2500 0.0267(6) Uani 1.00 2 d S
C(1) C -0.1764(3) 0.2701(3) 0.0000 0.0318(8) Uani 1.00 2 d S
C(2) C -0.0392(2) 0.15061(19) 0.08053(18) 0.0278(5) Uani 1.00 1 d .
C(3) C -0.4330(4) 0.5206(3) 0.0000 0.0510(14) Uani 1.00 2 d S
C(4) C -0.4181(3) 0.5888(2) 0.0806(2) 0.0525(9) Uani 1.00 1 d .
C(5) C 0.3716(2) 0.0916(2) 0.23648(19) 0.0323(6) Uani 1.00 1 d .
C(6) C 0.2497(2) 0.0884(2) 0.23727(19) 0.0323(6) Uani 1.00 1 d .
C(7) C 0.2850(7) 0.1230(8) 0.000000(10) 0.097(2) Uani 1.00 2 d S
C(8) C -0.3431(4) 0.4322(3) 0.0000 0.0450(12) Uani 1.00 2 d S
C(9) C -0.2219(2) 0.3108(2) 0.0807(2) 0.0405(7) Uani 1.00 1 d .
C(10) C 0.4350(2) 0.0000 0.2500 0.0259(7) Uani 1.00 2 d S
C(11) C -0.3023(3) 0.3903(2) 0.0804(2) 0.0486(8) Uani 1.00 1 d .
C(12) C -0.0852(3) 0.1903(2) 0.0000 0.0298(8) Uani 1.00 2 d S
C(13) C 0.3961(5) 0.0581(5) 0.0000 0.0600(17) Uani 1.00 2 d S
C(14) C 0.5037(6) 0.1059(4) 0.000000(10) 0.0687(17) Uani 1.00 2 d S
C(15) C 0.3947(5) -0.0485(5) 0.000000(10) 0.0673(19) Uani 1.00 2 d S
H(1) H 0.4113 0.1564 0.2268 0.039 Uiso 1.00 1 c R
H(2) H 0.2076 0.1520 0.2283 0.039 Uiso 1.00 1 c R
H(3) H -0.1961 0.2825 0.1367 0.049 Uiso 1.00 1 c R
H(4) H -0.3307 0.4174 0.1361 0.058 Uiso 1.00 1 c R
H(5) H 0.5075 0.1805 0.0000 0.082 Uiso 1.00 2 c R
H(6) H 0.3215 -0.0845 0.0000 0.081 Uiso 1.00 2 c R
H(7) H 0.2618 0.1368 0.0605 0.116 Uiso 0.50 1 c R
H(8) H 0.2240 0.0861 -0.0303 0.116 Uiso 0.50 1 c R
H(9) H 0.2997 0.1875 -0.0303 0.116 Uiso 0.50 1 c R

loop_
_atom_site_aniso_label
_atom_site_aniso_U_11
_atom_site_aniso_U_22
_atom_site_aniso_U_33
_atom_site_aniso_U_12
_atom_site_aniso_U_13
_atom_site_aniso_U_23
Zn(1) 0.0143(2) 0.0362(3) 0.0253(3) 0.0000 0.0000 0.0000
N(1) 0.084(2) 0.0602(19) 0.097(3) 0.0132(19) -0.003(2) -0.024(2)
N(2) 0.0301(10) 0.0450(11) 0.0301(10) 0.0102(12) 0.0028(11) 0.0098(9)
N(4) 0.0136(11) 0.0374(14) 0.0290(13) 0.0000 0.0000 0.0060(13)
C(1) 0.0290(17) 0.0330(17) 0.0334(18) 0.0136(15) 0.0000 0.0000
C(2) 0.0219(10) 0.0274(11) 0.0340(14) 0.0097(9) 0.0044(10) -0.0010(10)
C(3) 0.044(2) 0.045(2) 0.063(3) 0.015(2) 0.0000 0.0000
C(4) 0.0454(18) 0.0382(15) 0.074(2) 0.0134(14) -0.0012(17) -0.0080(17)
C(5) 0.0193(11) 0.0319(11) 0.0458(17) -0.0019(9) 0.0018(10) 0.0058(11)
C(6) 0.0192(10) 0.0346(11) 0.0430(17) 0.0021(9) 0.0006(10) 0.0061(11)
C(7) 0.092(5) 0.133(6) 0.065(4) 0.034(5) 0.0000 0.0000
C(8) 0.042(2) 0.039(2) 0.054(2) 0.0163(19) 0.0000 0.0000
C(9) 0.0422(16) 0.0456(14) 0.0338(14) 0.0180(13) 0.0003(11) 0.0010(12)
C(10) 0.0163(14) 0.0346(15) 0.0269(14) 0.0000 0.0000 -0.0017(17)
C(11) 0.0502(19) 0.0521(16) 0.0436(17) 0.0211(15) 0.0039(14) -0.0056(14)
C(12) 0.0297(18) 0.0303(17) 0.0293(17) 0.0096(14) 0.0000 0.0000
C(13) 0.069(3) 0.079(3) 0.033(2) 0.014(3) 0.0000 0.0000
C(14) 0.083(4) 0.049(2) 0.074(3) -0.009(3) 0.0000 0.0000
C(15) 0.049(3) 0.071(3) 0.081(4) -0.016(3) 0.0000 0.0000

loop_
_atom_type_symbol
_atom_type_description
_atom_type_scat_dispersion_real
_atom_type_scat_dispersion_imag
_atom_type_scat_source
C C 0.003 0.002
;
International Tables for Crystallography
(1992, Vol. C, Tables 4.2.6.8 and 6.1.1.4)
;
H H 0.000 0.000
;
International Tables for Crystallography
(1992, Vol. C, Table 6.1.1.4)
;
N N 0.006 0.003
;
International Tables for Crystallography
(1992, Vol. C, Tables 4.2.6.8 and 6.1.1.4)
;
Zn Zn 0.284 1.430
;
International Tables for Crystallography
(1992, Vol. C, Tables 4.2.6.8 and 6.1.1.4)
;

loop_
_geom_angle_atom_site_label_1
_geom_angle_atom_site_label_2
_geom_angle_atom_site_label_3
_geom_angle
_geom_angle_publ_flag
_geom_angle_site_symmetry_1
_geom_angle_site_symmetry_3
N(2) Zn(1) N(2) 89.65(8) yes . 4_555
N(2) Zn(1) N(2) 178.83(9) yes . 6_555
N(2) Zn(1) N(2) 90.36(8) yes . 7_555
N(2) Zn(1) N(4) 90.58(6) yes . .
N(2) Zn(1) N(4) 89.42(6) yes . 4_555
N(2) Zn(1) N(2) 90.36(8) yes 4_555 6_555
N(2) Zn(1) N(2) 178.83(9) yes 4_555 7_555
N(2) Zn(1) N(4) 89.42(6) yes 4_555 .
N(2) Zn(1) N(4) 90.58(6) yes 4_555 4_555
N(2) Zn(1) N(2) 89.65(8) yes 6_555 7_555
N(2) Zn(1) N(4) 90.58(6) yes 6_555 .
N(2) Zn(1) N(4) 89.42(6) yes 6_555 4_555
N(2) Zn(1) N(4) 89.42(6) yes 7_555 .
N(2) Zn(1) N(4) 90.58(6) yes 7_555 4_555
Zn(1) N(2) C(2) 149.5(2) yes . .
Zn(1) N(4) C(6) 121.37(15) yes . .
Zn(1) N(4) C(6) 121.37(15) yes . 6_555
C(6) N(4) C(6) 117.3(2) yes . 6_555
C(9) C(1) C(9) 117.0(3) yes . 8_555
C(9) C(1) C(12) 121.52(18) yes . .
C(9) C(1) C(12) 121.52(18) yes 8_555 .
N(2) C(2) C(12) 179.3(2) yes . .
C(3) C(3) C(4) 107.3(3) yes 4_465 .
C(3) C(3) C(4) 107.3(3) yes 4_465 8_555
C(3) C(3) C(8) 113.3(3) yes 4_465 .
C(4) C(3) C(4) 106.9(3) yes . 8_555
C(4) C(3) C(8) 110.9(3) yes . .
C(4) C(3) C(8) 110.9(3) yes 8_555 .
N(1) C(4) C(3) 177.6(4) yes . .
C(6) C(5) C(10) 119.6(2) yes . .
N(4) C(6) C(5) 123.1(2) yes . .
C(3) C(8) C(11) 120.7(2) yes . .
C(3) C(8) C(11) 120.7(2) yes . 8_555
C(11) C(8) C(11) 118.6(3) yes . 8_555
C(1) C(9) C(11) 121.3(2) yes . .
C(5) C(10) C(5) 117.3(2) yes . 6_555
C(5) C(10) C(10) 121.35(15) yes . 4_655
C(5) C(10) C(10) 121.35(15) yes 6_555 4_655
C(8) C(11) C(9) 120.9(3) yes . .
C(1) C(12) C(2) 121.39(17) yes . .
C(1) C(12) C(2) 121.39(17) yes . 8_555
C(2) C(12) C(2) 117.2(3) yes . 8_555
C(7) C(13) C(14) 120.5(6) yes . .
C(7) C(13) C(15) 122.5(6) yes . .
C(14) C(13) C(15) 117.1(6) yes . .
C(13) C(14) C(15) 121.3(5) yes . 4_655
C(13) C(15) C(14) 121.6(6) yes . 4_655
C(6) C(5) H(1) 120.1 no . .
C(10) C(5) H(1) 120.3 no . .
N(4) C(6) H(2) 118.4 no . .
C(5) C(6) H(2) 118.5 no . .
C(13) C(7) H(7) 109.5 no . .
C(13) C(7) H(7) 109.5 no . 8_555
C(13) C(7) H(8) 110.0 no . .
C(13) C(7) H(8) 110.0 no . 8_555
C(13) C(7) H(9) 108.9 no . .
C(13) C(7) H(9) 108.9 no . 8_555
H(7) C(7) H(7) 141.1 no . 8_555
H(7) C(7) H(8) 109.5 no . .
H(7) C(7) H(8) 56.3 no . 8_555
H(7) C(7) H(9) 109.5 no . .
H(7) C(7) H(9) 56.2 no . 8_555
H(7) C(7) H(8) 56.3 no 8_555 .
H(7) C(7) H(8) 109.5 no 8_555 8_555
H(7) C(7) H(9) 56.2 no 8_555 .
H(7) C(7) H(9) 109.5 no 8_555 8_555
H(8) C(7) H(8) 56.3 no . 8_555
H(8) C(7) H(9) 109.5 no . .
H(8) C(7) H(9) 141.1 no . 8_555
H(8) C(7) H(9) 141.1 no 8_555 .
H(8) C(7) H(9) 109.5 no 8_555 8_555
H(9) C(7) H(9) 56.3 no . 8_555
C(1) C(9) H(3) 119.4 no . .
C(11) C(9) H(3) 119.3 no . .
C(8) C(11) H(4) 119.5 no . .
C(9) C(11) H(4) 119.7 no . .
C(13) C(14) H(5) 119.0 no . .
C(15) C(14) H(5) 119.7 no 4_655 .
C(13) C(15) H(6) 119.5 no . .
C(14) C(15) H(6) 118.9 no 4_655 .

loop_
_geom_bond_atom_site_label_1
_geom_bond_atom_site_label_2
_geom_bond_distance
_geom_bond_publ_flag
_geom_bond_site_symmetry_2
Zn(1) N(2) 2.148(2) yes .
Zn(1) N(2) 2.148(2) yes 4_555
Zn(1) N(2) 2.148(2) yes 6_555
Zn(1) N(2) 2.148(2) yes 7_555
Zn(1) N(4) 2.145(2) yes .
Zn(1) N(4) 2.145(2) yes 4_555
N(1) C(4) 1.126(5) yes .
N(2) C(2) 1.145(3) yes .
N(4) C(6) 1.335(3) yes .
N(4) C(6) 1.335(3) yes 6_555
C(1) C(9) 1.401(3) yes .
C(1) C(9) 1.401(3) yes 8_555
C(1) C(12) 1.451(5) yes .
C(2) C(12) 1.396(3) yes .
C(3) C(3) 1.613(7) yes 4_465
C(3) C(4) 1.485(4) yes .
C(3) C(4) 1.485(4) yes 8_555
C(3) C(8) 1.520(6) yes .
C(5) C(6) 1.388(3) yes .
C(5) C(10) 1.386(3) yes .
C(7) C(13) 1.509(11) yes .
C(8) C(11) 1.385(4) yes .
C(8) C(11) 1.385(4) yes 8_555
C(9) C(11) 1.364(4) yes .
C(10) C(10) 1.478(4) yes 4_655
C(13) C(14) 1.367(9) yes .
C(13) C(15) 1.357(9) yes .
C(14) C(15) 1.367(9) yes 4_655
C(5) H(1) 0.950 no .
C(6) H(2) 0.950 no .
C(7) H(7) 0.950 no .
C(7) H(7) 0.950 no 8_555
C(7) H(8) 0.950 no .
C(7) H(8) 0.950 no 8_555
C(7) H(9) 0.950 no .
C(7) H(9) 0.950 no 8_555
C(9) H(3) 0.950 no .
C(11) H(4) 0.950 no .
C(14) H(5) 0.950 no .
C(15) H(6) 0.950 no .

loop_
_geom_contact_atom_site_label_1
_geom_contact_atom_site_label_2
_geom_contact_distance
_geom_contact_site_symmetry_2
C(3) N(1) 3.463(5) 5_465
C(3) C(4) 2.496(5) 5_465
C(3) C(11) 3.431(6) 5_465
C(5) C(5) 2.947(3) 7_655
C(5) C(13) 3.537(2) .
C(6) C(7) 3.562(3) .
C(7) C(6) 3.562(3) .
C(7) C(6) 3.562(3) 8_555
C(8) C(4) 2.978(6) 5_465
C(10) C(5) 2.497(3) 7_655
C(13) C(5) 3.537(2) .
C(13) C(5) 3.537(2) 8_555
N(1) H(1) 2.895 4_565
N(1) H(4) 3.450 6_565
N(1) H(5) 3.342 4_565
N(1) H(7) 3.506 4_565
N(1) H(9) 3.589 4_565
N(1) H(9) 3.016 5_565
N(2) H(7) 3.270 .
N(2) H(8) 3.125 8_555
N(4) H(7) 3.404 .
N(4) H(7) 3.404 6_555
N(4) H(8) 3.455 3_555
N(4) H(8) 3.455 8_555
C(1) H(6) 2.881 4_555
C(2) H(6) 3.527 4_555
C(2) H(7) 3.441 .
C(2) H(8) 3.510 .
C(2) H(8) 3.191 8_555
C(3) H(4) 3.451 5_465
C(4) H(5) 3.327 4_565
C(4) H(9) 3.550 4_565
C(4) H(9) 3.236 5_565
C(5) H(1) 2.659 7_655
C(5) H(7) 2.945 .
C(5) H(8) 3.485 8_555
C(5) H(9) 3.387 8_555
C(6) H(7) 2.691 .
C(6) H(8) 3.078 8_555
C(6) H(9) 3.362 8_555
C(7) H(2) 3.511 .
C(7) H(2) 3.511 8_555
C(9) H(6) 3.317 4_555
C(10) H(1) 2.670 7_655
C(12) H(6) 3.006 4_555
C(13) H(1) 3.587 .
C(13) H(1) 3.587 8_555
C(14) H(1) 3.576 .
C(14) H(1) 3.576 8_555
H(1) N(1) 2.895 4_565
H(1) C(5) 2.659 7_655
H(1) C(13) 3.587 .
H(1) C(14) 3.576 .
H(1) H(1) 2.131 7_655
H(1) H(5) 3.544 .
H(1) H(7) 3.002 .
H(1) H(9) 3.199 8_555
H(2) C(7) 3.511 .
H(2) H(7) 2.566 .
H(2) H(8) 3.054 8_555
H(2) H(9) 3.145 8_555
H(3) H(6) 3.533 4_555
H(4) N(1) 3.450 6_565
H(5) N(1) 3.342 4_565
H(5) N(1) 3.342 5_565
H(5) C(4) 3.327 4_565
H(5) C(4) 3.327 5_565
H(5) H(1) 3.544 .
H(5) H(1) 3.544 8_555
H(6) C(1) 2.881 4_555
H(6) C(2) 3.527 4_555
H(6) C(2) 3.527 5_555
H(6) C(9) 3.317 4_555
H(6) C(9) 3.317 5_555
H(6) C(12) 3.006 4_555
H(6) H(3) 3.533 4_555
H(6) H(3) 3.533 5_555
H(7) N(1) 3.506 4_565
H(7) N(2) 3.270 .
H(7) N(4) 3.404 .
H(7) C(2) 3.441 .
H(7) C(5) 2.945 .
H(7) C(6) 2.691 .
H(7) H(1) 3.002 .
H(7) H(2) 2.566 .
H(8) N(2) 3.125 8_555
H(8) N(4) 3.455 3_554
H(8) C(2) 3.510 .
H(8) C(2) 3.191 8_555
H(8) C(5) 3.485 8_555
H(8) C(6) 3.078 8_555
H(8) H(2) 3.054 8_555
H(9) N(1) 3.589 4_565
H(9) N(1) 3.016 5_565
H(9) C(4) 3.550 4_565
H(9) C(4) 3.236 5_565
H(9) C(5) 3.387 8_555
H(9) C(6) 3.362 8_555
H(9) H(1) 3.199 8_555
H(9) H(2) 3.145 8_555

loop_
_geom_torsion_atom_site_label_1
_geom_torsion_atom_site_label_2
_geom_torsion_atom_site_label_3
_geom_torsion_atom_site_label_4
_geom_torsion
_geom_torsion_site_symmetry_1
_geom_torsion_site_symmetry_3
_geom_torsion_site_symmetry_4
N(2) Zn(1) N(2) C(2) 45.9(4) . 4_555 4_555
N(2) Zn(1) N(2) C(2) 45.9(4) 4_555 . .
N(2) Zn(1) N(2) C(2) -45(4) . 6_555 6_555
N(2) Zn(1) N(2) C(2) -45(4) 6_555 . .
N(2) Zn(1) N(2) C(2) -135.2(4) . 7_555 7_555
N(2) Zn(1) N(2) C(2) -135.2(4) 7_555 . .
N(2) Zn(1) N(4) C(6) 35.67(15) . . .
N(2) Zn(1) N(4) C(6) -144.33(15) . . 6_555
N(4) Zn(1) N(2) C(2) 135.3(4) . . .
N(2) Zn(1) N(4) C(6) 125.31(15) . 4_555 4_555
N(4) Zn(1) N(2) C(2) -44.7(4) 4_555 . .
N(2) Zn(1) N(2) C(2) -135.2(4) 4_555 6_555 6_555
N(2) Zn(1) N(2) C(2) -135.2(4) 6_555 4_555 4_555
N(2) Zn(1) N(2) C(2) -45(4) 4_555 7_555 7_555
N(2) Zn(1) N(2) C(2) -45(4) 7_555 4_555 4_555
N(2) Zn(1) N(4) C(6) 125.31(15) 4_555 . .
N(2) Zn(1) N(4) C(6) -54.69(15) 4_555 . 6_555
N(4) Zn(1) N(2) C(2) -44.7(4) . 4_555 4_555
N(2) Zn(1) N(4) C(6) 35.67(15) 4_555 4_555 4_555
N(4) Zn(1) N(2) C(2) 135.3(4) 4_555 4_555 4_555
N(2) Zn(1) N(2) C(2) 45.9(4) 6_555 7_555 7_555
N(2) Zn(1) N(2) C(2) 45.9(4) 7_555 6_555 6_555
N(2) Zn(1) N(4) C(6) -144.33(15) 6_555 . .
N(2) Zn(1) N(4) C(6) 35.67(15) 6_555 . 6_555
N(4) Zn(1) N(2) C(2) 135.3(4) . 6_555 6_555
N(2) Zn(1) N(4) C(6) -54.69(15) 6_555 4_555 4_555
N(4) Zn(1) N(2) C(2) -44.7(4) 4_555 6_555 6_555
N(2) Zn(1) N(4) C(6) -54.69(15) 7_555 . .
N(2) Zn(1) N(4) C(6) 125.31(15) 7_555 . 6_555
N(4) Zn(1) N(2) C(2) -44.7(4) . 7_555 7_555
N(2) Zn(1) N(4) C(6) -144.33(15) 7_555 4_555 4_555
N(4) Zn(1) N(2) C(2) 135.3(4) 4_555 7_555 7_555
Zn(1) N(2) C(2) C(12) 114(23) . . .
Zn(1) N(4) C(6) C(5) -179.77(19) . . .
Zn(1) N(4) C(6) C(5) -179.77(19) . 6_555 6_555
C(6) N(4) C(6) C(5) 0.2(2) . 6_555 6_555
C(6) N(4) C(6) C(5) 0.2(3) 6_555 . .
C(9) C(1) C(9) C(11) 3.3(5) . 8_555 8_555
C(9) C(1) C(9) C(11) -3.3(5) 8_555 . .
C(9) C(1) C(12) C(2) 0.1(4) . . .
C(9) C(1) C(12) C(2) -179.3(3) . . 8_555
C(12) C(1) C(9) C(11) 175.9(3) . . .
C(9) C(1) C(12) C(2) 179.3(3) 8_555 . .
C(9) C(1) C(12) C(2) -0.1(4) 8_555 . 8_555
C(12) C(1) C(9) C(11) -175.9(3) . 8_555 8_555
N(2) C(2) C(12) C(1) -17(23) . . .
N(2) C(2) C(12) C(2) 163(23) . . 8_555
C(3) C(3) C(4) N(1) 118(10) 4_465 . .
C(4) C(3) C(3) C(4) -65.4(4) . 4_465 4_465
C(4) C(3) C(3) C(8) 57.3(2) . 4_465 4_465
C(3) C(3) C(4) N(1) -118(10) 4_465 8_555 8_555
C(4) C(3) C(3) C(8) -57.3(2) 8_555 4_465 4_465
C(3) C(3) C(8) C(11) -89.3(3) 4_465 . .
C(3) C(3) C(8) C(11) 89.3(3) 4_465 . 8_555
C(8) C(3) C(3) C(4) 57.3(2) . 4_465 4_465
C(4) C(3) C(4) N(1) 127(10) . 8_555 8_555
C(4) C(3) C(4) N(1) -127(10) 8_555 . .
C(4) C(3) C(8) C(11) 31.5(5) . . .
C(4) C(3) C(8) C(11) -150.0(3) . . 8_555
C(8) C(3) C(4) N(1) -6(11) . . .
C(4) C(3) C(8) C(11) 150.0(3) 8_555 . .
C(4) C(3) C(8) C(11) -31.5(5) 8_555 . 8_555
C(8) C(3) C(4) N(1) 6(10) . 8_555 8_555
C(6) C(5) C(10) C(5) 0.2(2) . . 6_555
C(6) C(5) C(10) C(10) -179.79(18) . . 4_655
C(10) C(5) C(6) N(4) -0.5(3) . . .
C(3) C(8) C(11) C(9) 179.9(3) . . .
C(3) C(8) C(11) C(9) -179.9(3) . 8_555 8_555
C(11) C(8) C(11) C(9) -1.3(6) . 8_555 8_555
C(11) C(8) C(11) C(9) 1.3(6) 8_555 . .
C(1) C(9) C(11) C(8) 1.1(5) . . .
C(5) C(10) C(10) C(5) -160.53(19) . 4_655 4_655
C(5) C(10) C(10) C(5) 19.47(19) 6_555 4_655 4_655
